data_7216462
loop_
_publ_author_name
'Li, Wenjun'
'Du, Zhiyun'
'Huang, Jiayao'
'Jia, Qianfa'
'Zhang, Kun'
'Wang, Jian'

_publ_section_title
;
 Direct access to 1,2,3-triazoles through organocatalytic 1,3-dipolar
 cycloaddition reaction of allyl ketones with azides
;
_journal_issue 6
_journal_name_full 'Green Chemistry'
_journal_page_first 3003
_journal_paper_doi 10.1039/c4gc00406j
_journal_volume 16
_journal_year 2014
_chemical_formula_sum 'C17 H15 N3 O'
_chemical_formula_weight 277.32
_chemical_name_common LWJ-161C
_space_group_crystal_system monoclinic
_space_group_IT_number 14
_space_group_name_Hall '-P 2ybc'
_space_group_name_H-M_alt 'P 1 21/c 1'
_symmetry_space_group_name_Hall '-P 2ybc'
_symmetry_space_group_name_H-M 'P 1 21/c 1'
_atom_sites_solution_hydrogens geom
_atom_sites_solution_primary direct
_atom_sites_solution_secondary difmap
_cell_angle_alpha 90
_cell_angle_beta 91.022(3)
_cell_angle_gamma 90
_cell_formula_units_Z 4
_cell_length_a 14.9957(12)
_cell_length_b 7.6225(6)
_cell_length_c 11.9828(10)
_cell_measurement_reflns_used 153
_cell_measurement_temperature 100.(2)
_cell_measurement_theta_max 25.6211
_cell_measurement_theta_min 2.9882
_cell_volume 1369.47(19)
_computing_cell_refinement 'APEX2 v2013.6-2 (Bruker AXS)'
_computing_data_collection 'APEX2 (Bruker AXS)'
_computing_data_reduction 'SAINT V8.32B (Bruker AXS Inc., 2013)'
_computing_molecular_graphics 'Bruker SHELXTL'
_computing_publication_material 'Bruker SHELXTL'
_computing_structure_refinement 'SHELXL-2013 (Sheldrick 2013)'
_computing_structure_solution 'SHELXS-97 (Sheldrick 2008)'
_diffrn_ambient_temperature 100.(2)
_diffrn_measured_fraction_theta_full 1.000
_diffrn_measured_fraction_theta_max 1.000
_diffrn_measurement_device_type 'D8 VENTURE'
_diffrn_measurement_method '\f and \w scans'
_diffrn_radiation_monochromator n/a
_diffrn_radiation_type MoK\a
_diffrn_radiation_wavelength 0.71073
_diffrn_reflns_av_R_equivalents 0.0335
_diffrn_reflns_av_sigmaI/netI 0.0131
_diffrn_reflns_limit_h_max 19
_diffrn_reflns_limit_h_min -19
_diffrn_reflns_limit_k_max 9
_diffrn_reflns_limit_k_min -9
_diffrn_reflns_limit_l_max 15
_diffrn_reflns_limit_l_min -15
_diffrn_reflns_number 49120
_diffrn_reflns_theta_full 27.50
_diffrn_reflns_theta_max 27.50
_diffrn_reflns_theta_min 2.72
_diffrn_source_type 'Sealed Microfocusing Source'
_exptl_absorpt_coefficient_mu 0.087
_exptl_absorpt_correction_T_max 0.75
_exptl_absorpt_correction_T_min 0.71
_exptl_absorpt_correction_type multi-scan
_exptl_absorpt_process_details 'SADABS V2012/1 (Bruker AXS Inc.)'
_exptl_crystal_colour colourless
_exptl_crystal_density_diffrn 1.345
_exptl_crystal_density_meas ?
_exptl_crystal_density_method 'not measured'
_exptl_crystal_description Block
_exptl_crystal_F_000 584
_exptl_crystal_size_max 0.400
_exptl_crystal_size_mid 0.300
_exptl_crystal_size_min 0.300
_refine_diff_density_max 0.291
_refine_diff_density_min -0.171
_refine_ls_extinction_method none
_refine_ls_goodness_of_fit_ref 1.032
_refine_ls_hydrogen_treatment constr
_refine_ls_matrix_type full
_refine_ls_number_parameters 192
_refine_ls_number_reflns 3141
_refine_ls_number_restraints 0
_refine_ls_restrained_S_all 1.032
_refine_ls_R_factor_all 0.0472
_refine_ls_R_factor_gt 0.0381
_refine_ls_shift/su_max 0.001
_refine_ls_shift/su_mean 0.000
_refine_ls_structure_factor_coef Fsqd
_refine_ls_weighting_details 'w=1/[\s^2^(Fo^2^)+(0.0381P)^2^+0.7934P] where P=(Fo^2^+2Fc^2^)/3'
_refine_ls_weighting_scheme calc
_refine_ls_wR_factor_gt 0.0883
_refine_ls_wR_factor_ref 0.0941
_reflns_number_gt 2727
_reflns_number_total 3141
_reflns_threshold_expression 'I > 2\s(I)'
_cod_data_source_file c4gc00406j1.cif
_cod_data_source_block I
_cod_depositor_comments
;
The following automatic conversions were performed:

'_exptl_crystal_density_meas' value 'not measured' was changed to '?'
- the value is perceived as not measured.

Automatic conversion script
Id: cif_fix_values 3008 2015-01-20 13:52:24Z robertas 
;
_cod_database_code 7216462

loop_
_space_group_symop_operation_xyz
'x, y, z'
'-x, y+1/2, -z+1/2'
'-x, -y, -z'
'x, -y-1/2, z-1/2'

loop_
_atom_site_type_symbol
_atom_site_label
_atom_site_fract_x
_atom_site_fract_y
_atom_site_fract_z
_atom_site_U_iso_or_equiv
_atom_site_adp_type
_atom_site_calc_flag
_atom_site_refinement_flags_adp
_atom_site_refinement_flags_posn
_atom_site_occupancy
O O1 0.70965(6) 0.55048(13) 0.13882(7) 0.0241(2) Uani d . . 1
N N1 0.95891(6) 0.61702(13) 0.28447(8) 0.0168(2) Uani d . . 1
N N2 0.92889(7) 0.66656(15) 0.38759(8) 0.0212(2) Uani d . . 1
N N3 0.84202(7) 0.66684(14) 0.38133(8) 0.0202(2) Uani d . . 1
C C1 1.05338(8) 0.61113(15) 0.26704(10) 0.0174(2) Uani d . . 1
C C2 1.10771(8) 0.53615(16) 0.34915(10) 0.0214(3) Uani d . . 1
H H2 1.0826 0.4847 0.4136 0.026 Uiso calc U R 1
C C3 1.19958(9) 0.53787(18) 0.33512(12) 0.0263(3) Uani d . . 1
H H3 1.2378 0.4879 0.3906 0.032 Uiso calc U R 1
C C4 1.23556(8) 0.61229(18) 0.24045(12) 0.0278(3) Uani d . . 1
H H4 1.2984 0.6135 0.2316 0.033 Uiso calc U R 1
C C5 1.18040(8) 0.68498(18) 0.15860(11) 0.0250(3) Uani d . . 1
H H5 1.2055 0.7343 0.0935 0.03 Uiso calc U R 1
C C6 1.08840(8) 0.68581(16) 0.17169(10) 0.0202(3) Uani d . . 1
H H6 1.0503 0.7366 0.1164 0.024 Uiso calc U R 1
C C7 0.89018(8) 0.58499(15) 0.21294(9) 0.0153(2) Uani d . . 1
C C8 0.81529(8) 0.61966(15) 0.27570(9) 0.0163(2) Uani d . . 1
C C9 0.90019(8) 0.51549(16) 0.09798(9) 0.0192(2) Uani d . . 1
H H9A 0.892 0.611 0.044 0.029 Uiso calc U R 1
H H9B 0.8552 0.4245 0.0837 0.029 Uiso calc U R 1
H H9C 0.9599 0.4651 0.0904 0.029 Uiso calc U R 1
C C10 0.72205(8) 0.60154(15) 0.23506(9) 0.0170(2) Uani d . . 1
C C11 0.64428(8) 0.63897(15) 0.30708(9) 0.0172(2) Uani d . . 1
C C12 0.64663(8) 0.74877(16) 0.40061(10) 0.0186(2) Uani d . . 1
H H12 0.7009 0.8034 0.4232 0.022 Uiso calc U R 1
C C13 0.56932(8) 0.77794(16) 0.46058(10) 0.0193(2) Uani d . . 1
H H13 0.5714 0.8549 0.5229 0.023 Uiso calc U R 1
C C14 0.48883(8) 0.69666(16) 0.43114(10) 0.0187(2) Uani d . . 1
C C15 0.48762(8) 0.58510(16) 0.33858(10) 0.0205(3) Uani d . . 1
H H15 0.4338 0.5268 0.3178 0.025 Uiso calc U R 1
C C16 0.56344(8) 0.55817(16) 0.27668(10) 0.0194(2) Uani d . . 1
H H16 0.5607 0.4842 0.2129 0.023 Uiso calc U R 1
C C17 0.40572(8) 0.72792(17) 0.49722(11) 0.0232(3) Uani d . . 1
H H17A 0.3646 0.8026 0.4541 0.035 Uiso calc U R 1
H H17B 0.4217 0.7861 0.5677 0.035 Uiso calc U R 1
H H17C 0.3769 0.6154 0.5128 0.035 Uiso calc U R 1

loop_
_atom_site_aniso_label
_atom_site_aniso_U_11
_atom_site_aniso_U_22
_atom_site_aniso_U_33
_atom_site_aniso_U_12
_atom_site_aniso_U_13
_atom_site_aniso_U_23
O1 0.0214(4) 0.0337(5) 0.0171(4) 0.0003(4) -0.0021(3) -0.0041(4)
N1 0.0167(5) 0.0184(5) 0.0152(5) 0.0003(4) 0.0006(4) -0.0022(4)
N2 0.0177(5) 0.0283(6) 0.0176(5) 0.0014(4) 0.0011(4) -0.0055(4)
N3 0.0177(5) 0.0259(5) 0.0170(5) 0.0005(4) -0.0010(4) -0.0030(4)
C1 0.0160(5) 0.0159(5) 0.0203(6) -0.0003(4) 0.0002(4) -0.0055(4)
C2 0.0217(6) 0.0196(6) 0.0227(6) 0.0004(5) -0.0026(5) -0.0043(5)
C3 0.0211(6) 0.0242(6) 0.0332(7) 0.0040(5) -0.0072(5) -0.0080(5)
C4 0.0160(6) 0.0289(7) 0.0384(8) -0.0002(5) 0.0008(5) -0.0116(6)
C5 0.0211(6) 0.0255(7) 0.0286(7) -0.0040(5) 0.0058(5) -0.0078(5)
C6 0.0196(6) 0.0189(6) 0.0222(6) -0.0006(5) 0.0001(5) -0.0043(5)
C7 0.0176(5) 0.0128(5) 0.0156(5) 0.0002(4) -0.0011(4) 0.0018(4)
C8 0.0179(5) 0.0159(5) 0.0151(5) 0.0000(4) -0.0006(4) 0.0006(4)
C9 0.0211(6) 0.0214(6) 0.0150(5) 0.0006(5) 0.0004(4) -0.0011(4)
C10 0.0185(6) 0.0160(5) 0.0164(5) -0.0003(4) -0.0013(4) 0.0018(4)
C11 0.0169(5) 0.0177(5) 0.0169(6) 0.0005(4) -0.0013(4) 0.0030(4)
C12 0.0168(5) 0.0191(6) 0.0198(6) -0.0017(4) -0.0012(4) 0.0002(5)
C13 0.0195(6) 0.0194(6) 0.0190(6) 0.0005(5) 0.0003(4) -0.0003(4)
C14 0.0159(5) 0.0193(6) 0.0210(6) 0.0025(4) -0.0001(4) 0.0069(5)
C15 0.0157(5) 0.0217(6) 0.0240(6) -0.0023(5) -0.0041(4) 0.0038(5)
C16 0.0198(6) 0.0205(6) 0.0178(5) -0.0008(5) -0.0040(4) 0.0004(5)
C17 0.0166(6) 0.0260(6) 0.0271(7) 0.0026(5) 0.0022(5) 0.0059(5)

loop_
_atom_type_symbol
_atom_type_description
_atom_type_scat_dispersion_real
_atom_type_scat_dispersion_imag
_atom_type_scat_source
C C 0.0033 0.0016 'International Tables Vol C Tables 4.2.6.8 and 6.1.1.4'
H H 0.0000 0.0000 'International Tables Vol C Tables 4.2.6.8 and 6.1.1.4'
N N 0.0061 0.0033 'International Tables Vol C Tables 4.2.6.8 and 6.1.1.4'
O O 0.0106 0.0060 'International Tables Vol C Tables 4.2.6.8 and 6.1.1.4'

loop_
_geom_angle_atom_site_label_1
_geom_angle_atom_site_label_2
_geom_angle_atom_site_label_3
_geom_angle
C7 N1 N2 111.18(9)
C7 N1 C1 130.20(10)
N2 N1 C1 118.60(9)
N3 N2 N1 106.95(9)
N2 N3 C8 109.19(10)
C6 C1 C2 121.73(11)
C6 C1 N1 119.70(11)
C2 C1 N1 118.51(11)
C1 C2 C3 118.69(12)
C4 C3 C2 120.24(12)
C3 C4 C5 120.41(12)
C4 C5 C6 120.14(12)
C1 C6 C5 118.78(12)
N1 C7 C8 103.73(10)
N1 C7 C9 124.33(10)
C8 C7 C9 131.78(11)
N3 C8 C7 108.94(10)
N3 C8 C10 126.06(10)
C7 C8 C10 124.97(10)
O1 C10 C8 117.73(11)
O1 C10 C11 119.83(10)
C8 C10 C11 122.43(10)
C12 C11 C16 118.70(11)
C12 C11 C10 124.72(10)
C16 C11 C10 116.57(10)
C13 C12 C11 119.98(11)
C12 C13 C14 121.50(11)
C13 C14 C15 118.00(11)
C13 C14 C17 121.07(11)
C15 C14 C17 120.93(11)
C16 C15 C14 121.09(11)
C15 C16 C11 120.69(11)

loop_
_geom_bond_atom_site_label_1
_geom_bond_atom_site_label_2
_geom_bond_distance
O1 C10 1.2281(14)
N1 C7 1.3509(15)
N1 N2 1.3755(14)
N1 C1 1.4363(15)
N2 N3 1.3034(14)
N3 C8 1.3689(15)
C1 C6 1.3881(17)
C1 C2 1.3893(17)
C2 C3 1.3909(18)
C3 C4 1.386(2)
C4 C5 1.387(2)
C5 C6 1.3913(17)
C7 C8 1.3880(16)
C7 C9 1.4861(16)
C8 C10 1.4788(16)
C10 C11 1.4907(16)
C11 C12 1.3987(17)
C11 C16 1.4021(16)
C12 C13 1.3928(17)
C13 C14 1.3964(17)
C14 C15 1.3974(18)
C14 C17 1.5073(16)
C15 C16 1.3839(17)
